data_7240737
loop_
_publ_author_name
'Akhtar, Muhammad Saeed'
'Thombal, Raju S.'
'Inductivo Tamargo, Ramuel John'
'Yang, Won-Guen'
'Kim, Sung Hong'
'Lee, Yong Rok'

_publ_section_title
;
 Eco-friendly organocatalyst- and reagent-controlled selective
 construction of diverse and multifunctionalized 2-hydroxybenzophenone
 frameworks for potent UV-A/B filters by cascade benzannulation
;
_journal_issue 14
_journal_name_full 'Green Chemistry'
_journal_page_first 4523
_journal_page_last 4531
_journal_paper_doi 10.1039/D0GC01011A
_journal_volume 22
_journal_year 2020
_chemical_formula_moiety 'C19 H14 O3'
_chemical_formula_sum 'C19 H14 O3'
_chemical_formula_weight 290.30
_chemical_melting_point 445
_chemical_name_systematic 3-(2-hydroxy-5-methylbenzoyl)-1-naphthaldehyde
_space_group_crystal_system monoclinic
_space_group_IT_number 14
_space_group_name_Hall '-P 2ybc'
_space_group_name_H-M_alt 'P 1 21/c 1'
_atom_sites_solution_hydrogens geom
_audit_creation_method SHELXL-2014/7
_audit_update_record
;
2020-03-21 deposited with the CCDC.	2020-06-16 downloaded from the CCDC.
;
_cell_angle_alpha 90
_cell_angle_beta 95.2808(14)
_cell_angle_gamma 90
_cell_formula_units_Z 4
_cell_length_a 7.3618(3)
_cell_length_b 7.4104(2)
_cell_length_c 25.4612(9)
_cell_measurement_reflns_used 9905
_cell_measurement_temperature 223(2)
_cell_measurement_theta_max 28.36
_cell_measurement_theta_min 2.86
_cell_volume 1383.11(8)
_computing_cell_refinement 'Bruker SAINT'
_computing_data_collection 'Bruker APEX2'
_computing_data_reduction 'Bruker SAINT'
_computing_molecular_graphics 'Bruker SHELXTL'
_computing_publication_material 'Bruker SHELXTL'
_computing_structure_refinement 'SHELXL-2014/7 (Sheldrick, 2014)'
_computing_structure_solution 'Bruker SHELXTL'
_diffrn_ambient_temperature 223(2)
_diffrn_measured_fraction_theta_full 0.992
_diffrn_measured_fraction_theta_max 0.982
_diffrn_measurement_device_type 'PHOTON II M14'
_diffrn_measurement_method '\f and \w scans'
_diffrn_radiation_type MoK\a
_diffrn_radiation_wavelength 0.71073
_diffrn_reflns_av_R_equivalents 0.0371
_diffrn_reflns_av_unetI/netI 0.0159
_diffrn_reflns_Laue_measured_fraction_full 0.992
_diffrn_reflns_Laue_measured_fraction_max 0.982
_diffrn_reflns_limit_h_max 9
_diffrn_reflns_limit_h_min -9
_diffrn_reflns_limit_k_max 9
_diffrn_reflns_limit_k_min -9
_diffrn_reflns_limit_l_max 34
_diffrn_reflns_limit_l_min -33
_diffrn_reflns_number 42946
_diffrn_reflns_point_group_measured_fraction_full 0.992
_diffrn_reflns_point_group_measured_fraction_max 0.982
_diffrn_reflns_theta_full 25.242
_diffrn_reflns_theta_max 28.591
_diffrn_reflns_theta_min 2.864
_exptl_absorpt_coefficient_mu 0.094
_exptl_absorpt_correction_T_max 0.7457
_exptl_absorpt_correction_T_min 0.7171
_exptl_absorpt_correction_type multi-scan
_exptl_absorpt_process_details 'Bruker SADABS'
_exptl_crystal_density_diffrn 1.394
_exptl_crystal_description block
_exptl_crystal_F_000 608
_exptl_crystal_recrystallization_method 'Re-crystallisation from solvent: hexane/ethyl acetate'
_exptl_crystal_size_max 0.259
_exptl_crystal_size_mid 0.248
_exptl_crystal_size_min 0.166
_refine_diff_density_max 0.313
_refine_diff_density_min -0.188
_refine_diff_density_rms 0.042
_refine_ls_extinction_method none
_refine_ls_goodness_of_fit_ref 1.069
_refine_ls_hydrogen_treatment constr
_refine_ls_matrix_type full
_refine_ls_number_parameters 201
_refine_ls_number_reflns 3455
_refine_ls_number_restraints 0
_refine_ls_restrained_S_all 1.069
_refine_ls_R_factor_all 0.0504
_refine_ls_R_factor_gt 0.0429
_refine_ls_shift/su_max 0.001
_refine_ls_shift/su_mean 0.000
_refine_ls_structure_factor_coef Fsqd
_refine_ls_weighting_details 'w=1/[\s^2^(Fo^2^)+(0.0452P)^2^+0.7069P] where P=(Fo^2^+2Fc^2^)/3'
_refine_ls_weighting_scheme calc
_refine_ls_wR_factor_gt 0.1088
_refine_ls_wR_factor_ref 0.1157
_reflns_Friedel_coverage 0.000
_reflns_number_gt 2986
_reflns_number_total 3455
_reflns_threshold_expression 'I > 2\s(I)'
_cod_data_source_file d0gc01011a2.cif
_cod_data_source_block MS422
_cod_depositor_comments
;
The following automatic conversions were performed:

data item '_exptl_absorpt_correction_type' value 'Multi-scan' was
changed to 'multi-scan' in accordance with the
/home/data/users/saulius/crontab/automatic-downloads/rss-feeds/RSC/lib/dictionaries/cif_core.dic
dictionary named 'cif_core.dic' version 2.4.2 last updated on
2011-04-26.

Automatic conversion script
Id: cif_fix_values 7556 2019-12-06 15:28:31Z antanas 

 Adding full bibliography for 7240736--7240737.cif.

 Adding full bibliography for 7240736--7240737.cif.
;
_cod_original_sg_symbol_H-M 'P 21/c'
_cod_database_code 7240737
_shelx_shelxl_version_number 2014/7
_shelx_space_group_comment
; 
The symmetry employed for this shelxl refinement is uniquely defined 
by the following loop, which should always be used as a source of 
symmetry information in preference to the above space-group names. 
They are only intended as comments. 
;
_shelx_estimated_absorpt_t_min 0.976
_shelx_estimated_absorpt_t_max 0.985

loop_
_space_group_symop_operation_xyz
'x, y, z'
'-x, y+1/2, -z+1/2'
'-x, -y, -z'
'x, -y-1/2, z-1/2'

loop_
_atom_site_label
_atom_site_type_symbol
_atom_site_fract_x
_atom_site_fract_y
_atom_site_fract_z
_atom_site_U_iso_or_equiv
_atom_site_adp_type
_atom_site_occupancy
_atom_site_site_symmetry_order
_atom_site_calc_flag
_atom_site_refinement_flags_posn
_atom_site_refinement_flags_adp
_atom_site_refinement_flags_occupancy
_atom_site_disorder_assembly
_atom_site_disorder_group
C1 C 0.54885(18) 0.65219(18) 0.82189(5) 0.0277(3) Uani 1 1 d . . . . .
C2 C 0.42381(17) 0.53508(16) 0.84317(5) 0.0231(2) Uani 1 1 d . . . . .
C3 C 0.24993(17) 0.51379(16) 0.81645(5) 0.0237(2) Uani 1 1 d . . . . .
H3 H 0.1653 0.4380 0.8310 0.028 Uiso 1 1 calc R U . . .
C4 C 0.19890(18) 0.60118(17) 0.76915(5) 0.0268(3) Uani 1 1 d . . . . .
C5 C 0.3282(2) 0.71251(18) 0.74855(5) 0.0307(3) Uani 1 1 d . . . . .
H5 H 0.2974 0.7718 0.7163 0.037 Uiso 1 1 calc R U . . .
C6 C 0.4998(2) 0.73784(19) 0.77421(5) 0.0321(3) Uani 1 1 d . . . . .
H6 H 0.5839 0.8134 0.7593 0.039 Uiso 1 1 calc R U . . .
O1 O 0.71840(14) 0.68513(17) 0.84573(4) 0.0418(3) Uani 1 1 d . . . . .
H1 H 0.7290 0.6369 0.8753 0.063 Uiso 1 1 calc R U . . .
C7 C 0.47246(17) 0.44822(17) 0.89484(5) 0.0243(3) Uani 1 1 d . . . . .
O2 O 0.58758(14) 0.51725(14) 0.92683(4) 0.0342(2) Uani 1 1 d . . . . .
C8 C 0.38561(17) 0.27432(17) 0.90823(5) 0.0237(2) Uani 1 1 d . . . . .
C9 C 0.35614(17) 0.24128(17) 0.96013(5) 0.0245(3) Uani 1 1 d . . . . .
H9 H 0.3835 0.3310 0.9857 0.029 Uiso 1 1 calc R U . . .
C10 C 0.28532(16) 0.07384(17) 0.97508(5) 0.0237(2) Uani 1 1 d . . . . .
C11 C 0.25183(17) 0.03739(18) 1.02803(5) 0.0267(3) Uani 1 1 d . . . . .
H11 H 0.2760 0.1267 1.0540 0.032 Uiso 1 1 calc R U . . .
C12 C 0.18454(17) -0.12673(19) 1.04175(5) 0.0281(3) Uani 1 1 d . . . . .
C13 C 0.14792(18) -0.26293(19) 1.00323(6) 0.0309(3) Uani 1 1 d . . . . .
H13 H 0.1025 -0.3753 1.0131 0.037 Uiso 1 1 calc R U . . .
C14 C 0.17807(19) -0.23212(18) 0.95196(5) 0.0296(3) Uani 1 1 d . . . . .
H14 H 0.1527 -0.3233 0.9267 0.036 Uiso 1 1 calc R U . . .
C15 C 0.24774(17) -0.06290(17) 0.93636(5) 0.0247(3) Uani 1 1 d . . . . .
C16 C 0.28132(18) -0.02588(17) 0.88358(5) 0.0273(3) Uani 1 1 d . . . . .
H16 H 0.2579 -0.1153 0.8577 0.033 Uiso 1 1 calc R U . . .
C17 C 0.34743(18) 0.13827(17) 0.86974(5) 0.0265(3) Uani 1 1 d . . . . .
H17 H 0.3677 0.1609 0.8344 0.032 Uiso 1 1 calc R U . . .
C18 C 0.0133(2) 0.5749(2) 0.74037(6) 0.0387(3) Uani 1 1 d . . . . .
H18A H 0.0102 0.4612 0.7214 0.058 Uiso 1 1 calc R U . . .
H18B H -0.0123 0.6731 0.7156 0.058 Uiso 1 1 calc R U . . .
H18C H -0.0780 0.5735 0.7655 0.058 Uiso 1 1 calc R U . . .
C19 C 0.1516(2) -0.1583(2) 1.09731(6) 0.0358(3) Uani 1 1 d . . . . .
H19 H 0.1747 -0.0624 1.1211 0.043 Uiso 1 1 calc R U . . .
O3 O 0.09693(17) -0.29870(17) 1.11449(5) 0.0476(3) Uani 1 1 d . . . . .

loop_
_atom_site_aniso_label
_atom_site_aniso_U_11
_atom_site_aniso_U_22
_atom_site_aniso_U_33
_atom_site_aniso_U_23
_atom_site_aniso_U_13
_atom_site_aniso_U_12
C1 0.0297(6) 0.0257(6) 0.0286(6) -0.0012(5) 0.0070(5) -0.0026(5)
C2 0.0278(6) 0.0201(5) 0.0219(5) -0.0012(4) 0.0047(4) 0.0011(4)
C3 0.0283(6) 0.0194(5) 0.0238(6) -0.0006(4) 0.0051(4) 0.0001(4)
C4 0.0333(6) 0.0217(6) 0.0254(6) -0.0001(5) 0.0030(5) 0.0026(5)
C5 0.0421(7) 0.0256(6) 0.0250(6) 0.0053(5) 0.0064(5) 0.0024(5)
C6 0.0386(7) 0.0280(6) 0.0316(7) 0.0035(5) 0.0129(5) -0.0049(5)
O1 0.0341(5) 0.0499(7) 0.0410(6) 0.0072(5) 0.0008(4) -0.0144(5)
C7 0.0259(6) 0.0249(6) 0.0224(5) -0.0017(4) 0.0044(4) 0.0029(5)
O2 0.0372(5) 0.0368(5) 0.0277(5) -0.0009(4) -0.0026(4) -0.0068(4)
C8 0.0249(6) 0.0232(6) 0.0230(5) 0.0018(4) 0.0020(4) 0.0035(4)
C9 0.0264(6) 0.0255(6) 0.0212(5) -0.0008(4) 0.0009(4) 0.0023(5)
C10 0.0226(5) 0.0255(6) 0.0229(5) 0.0011(4) 0.0017(4) 0.0043(4)
C11 0.0268(6) 0.0305(6) 0.0228(6) 0.0008(5) 0.0030(4) 0.0034(5)
C12 0.0250(6) 0.0326(7) 0.0271(6) 0.0066(5) 0.0046(5) 0.0061(5)
C13 0.0300(7) 0.0271(6) 0.0359(7) 0.0064(5) 0.0053(5) 0.0018(5)
C14 0.0329(7) 0.0241(6) 0.0319(6) -0.0001(5) 0.0032(5) 0.0027(5)
C15 0.0255(6) 0.0234(6) 0.0251(6) 0.0008(4) 0.0020(4) 0.0059(5)
C16 0.0348(7) 0.0234(6) 0.0236(6) -0.0026(5) 0.0022(5) 0.0053(5)
C17 0.0331(6) 0.0263(6) 0.0202(5) 0.0005(4) 0.0033(5) 0.0052(5)
C18 0.0400(8) 0.0373(8) 0.0369(8) 0.0068(6) -0.0072(6) -0.0014(6)
C19 0.0382(7) 0.0400(8) 0.0307(7) 0.0076(6) 0.0101(6) 0.0059(6)
O3 0.0598(7) 0.0446(6) 0.0414(6) 0.0147(5) 0.0211(5) 0.0034(5)

loop_
_atom_type_symbol
_atom_type_description
_atom_type_scat_dispersion_real
_atom_type_scat_dispersion_imag
_atom_type_scat_source
C C 0.0033 0.0016 'International Tables Vol C Tables 4.2.6.8 and 6.1.1.4'
H H 0.0000 0.0000 'International Tables Vol C Tables 4.2.6.8 and 6.1.1.4'
O O 0.0106 0.0060 'International Tables Vol C Tables 4.2.6.8 and 6.1.1.4'

loop_
_geom_angle_atom_site_label_1
_geom_angle_atom_site_label_2
_geom_angle_atom_site_label_3
_geom_angle
_geom_angle_site_symmetry_1
_geom_angle_site_symmetry_3
_geom_angle_publ_flag
O1 C1 C6 117.56(12) . . ?
O1 C1 C2 122.99(12) . . ?
C6 C1 C2 119.44(12) . . ?
C3 C2 C1 118.83(11) . . ?
C3 C2 C7 121.22(11) . . ?
C1 C2 C7 119.79(11) . . ?
C4 C3 C2 122.04(12) . . ?
C4 C3 H3 119.0 . . ?
C2 C3 H3 119.0 . . ?
C3 C4 C5 117.49(12) . . ?
C3 C4 C18 121.60(12) . . ?
C5 C4 C18 120.90(12) . . ?
C6 C5 C4 121.86(12) . . ?
C6 C5 H5 119.1 . . ?
C4 C5 H5 119.1 . . ?
C5 C6 C1 120.30(12) . . ?
C5 C6 H6 119.8 . . ?
C1 C6 H6 119.8 . . ?
C1 O1 H1 109.5 . . ?
O2 C7 C2 120.22(12) . . ?
O2 C7 C8 119.41(11) . . ?
C2 C7 C8 120.36(11) . . ?
C9 C8 C17 119.83(12) . . ?
C9 C8 C7 118.70(11) . . ?
C17 C8 C7 121.25(11) . . ?
C8 C9 C10 120.56(11) . . ?
C8 C9 H9 119.7 . . ?
C10 C9 H9 119.7 . . ?
C9 C10 C11 121.63(12) . . ?
C9 C10 C15 119.48(11) . . ?
C11 C10 C15 118.89(12) . . ?
C12 C11 C10 120.65(12) . . ?
C12 C11 H11 119.7 . . ?
C10 C11 H11 119.7 . . ?
C11 C12 C13 120.41(12) . . ?
C11 C12 C19 118.72(13) . . ?
C13 C12 C19 120.87(13) . . ?
C14 C13 C12 120.43(13) . . ?
C14 C13 H13 119.8 . . ?
C12 C13 H13 119.8 . . ?
C13 C14 C15 120.59(12) . . ?
C13 C14 H14 119.7 . . ?
C15 C14 H14 119.7 . . ?
C16 C15 C10 118.68(12) . . ?
C16 C15 C14 122.28(12) . . ?
C10 C15 C14 119.04(11) . . ?
C17 C16 C15 120.94(12) . . ?
C17 C16 H16 119.5 . . ?
C15 C16 H16 119.5 . . ?
C16 C17 C8 120.50(11) . . ?
C16 C17 H17 119.8 . . ?
C8 C17 H17 119.8 . . ?
C4 C18 H18A 109.5 . . ?
C4 C18 H18B 109.5 . . ?
H18A C18 H18B 109.5 . . ?
C4 C18 H18C 109.5 . . ?
H18A C18 H18C 109.5 . . ?
H18B C18 H18C 109.5 . . ?
O3 C19 C12 124.88(15) . . ?
O3 C19 H19 117.6 . . ?
C12 C19 H19 117.6 . . ?

loop_
_geom_bond_atom_site_label_1
_geom_bond_atom_site_label_2
_geom_bond_distance
_geom_bond_site_symmetry_2
_geom_bond_publ_flag
C1 O1 1.3588(17) . ?
C1 C6 1.3879(19) . ?
C1 C2 1.4093(17) . ?
C2 C3 1.4022(17) . ?
C2 C7 1.4786(16) . ?
C3 C4 1.3884(17) . ?
C3 H3 0.9400 . ?
C4 C5 1.3977(19) . ?
C4 C18 1.503(2) . ?
C5 C6 1.381(2) . ?
C5 H5 0.9400 . ?
C6 H6 0.9400 . ?
O1 H1 0.8300 . ?
C7 O2 1.2314(16) . ?
C7 C8 1.4920(18) . ?
C8 C9 1.3805(17) . ?
C8 C17 1.4159(17) . ?
C9 C10 1.4117(17) . ?
C9 H9 0.9400 . ?
C10 C11 1.4186(17) . ?
C10 C15 1.4231(17) . ?
C11 C12 1.3706(19) . ?
C11 H11 0.9400 . ?
C12 C13 1.416(2) . ?
C12 C19 1.4756(18) . ?
C13 C14 1.3634(19) . ?
C13 H13 0.9400 . ?
C14 C15 1.4252(18) . ?
C14 H14 0.9400 . ?
C15 C16 1.4155(17) . ?
C16 C17 1.3683(18) . ?
C16 H16 0.9400 . ?
C17 H17 0.9400 . ?
C18 H18A 0.9700 . ?
C18 H18B 0.9700 . ?
C18 H18C 0.9700 . ?
C19 O3 1.2113(19) . ?
C19 H19 0.9400 . ?

loop_
_geom_hbond_atom_site_label_D
_geom_hbond_atom_site_label_H
_geom_hbond_atom_site_label_A
_geom_hbond_distance_DH
_geom_hbond_distance_HA
_geom_hbond_distance_DA
_geom_hbond_angle_DHA
_geom_hbond_site_symmetry_A
O1 H1 O2 0.83 1.96 2.6657(15) 142.2 .

loop_
_geom_torsion_atom_site_label_1
_geom_torsion_atom_site_label_2
_geom_torsion_atom_site_label_3
_geom_torsion_atom_site_label_4
_geom_torsion
_geom_torsion_site_symmetry_1
_geom_torsion_site_symmetry_2
_geom_torsion_site_symmetry_3
_geom_torsion_site_symmetry_4
_geom_torsion_publ_flag
O1 C1 C2 C3 178.13(12) . . . . ?
C6 C1 C2 C3 -2.47(18) . . . . ?
O1 C1 C2 C7 2.72(19) . . . . ?
C6 C1 C2 C7 -177.89(12) . . . . ?
C1 C2 C3 C4 1.51(18) . . . . ?
C7 C2 C3 C4 176.86(11) . . . . ?
C2 C3 C4 C5 0.15(18) . . . . ?
C2 C3 C4 C18 178.94(12) . . . . ?
C3 C4 C5 C6 -0.9(2) . . . . ?
C18 C4 C5 C6 -179.68(13) . . . . ?
C4 C5 C6 C1 -0.1(2) . . . . ?
O1 C1 C6 C5 -178.77(13) . . . . ?
C2 C1 C6 C5 1.8(2) . . . . ?
C3 C2 C7 O2 -151.40(12) . . . . ?
C1 C2 C7 O2 23.90(18) . . . . ?
C3 C2 C7 C8 29.91(17) . . . . ?
C1 C2 C7 C8 -154.79(11) . . . . ?
O2 C7 C8 C9 33.64(17) . . . . ?
C2 C7 C8 C9 -147.66(12) . . . . ?
O2 C7 C8 C17 -141.09(13) . . . . ?
C2 C7 C8 C17 37.60(17) . . . . ?
C17 C8 C9 C10 -1.05(18) . . . . ?
C7 C8 C9 C10 -175.86(11) . . . . ?
C8 C9 C10 C11 -179.25(11) . . . . ?
C8 C9 C10 C15 1.30(18) . . . . ?
C9 C10 C11 C12 -179.41(11) . . . . ?
C15 C10 C11 C12 0.04(18) . . . . ?
C10 C11 C12 C13 0.22(19) . . . . ?
C10 C11 C12 C19 -179.90(12) . . . . ?
C11 C12 C13 C14 -0.4(2) . . . . ?
C19 C12 C13 C14 179.71(13) . . . . ?
C12 C13 C14 C15 0.3(2) . . . . ?
C9 C10 C15 C16 -0.55(18) . . . . ?
C11 C10 C15 C16 179.98(11) . . . . ?
C9 C10 C15 C14 179.35(11) . . . . ?
C11 C10 C15 C14 -0.12(18) . . . . ?
C13 C14 C15 C16 179.83(12) . . . . ?
C13 C14 C15 C10 -0.07(19) . . . . ?
C10 C15 C16 C17 -0.43(19) . . . . ?
C14 C15 C16 C17 179.67(12) . . . . ?
C15 C16 C17 C8 0.69(19) . . . . ?
C9 C8 C17 C16 0.06(19) . . . . ?
C7 C8 C17 C16 174.73(12) . . . . ?
C11 C12 C19 O3 -178.06(14) . . . . ?
C13 C12 C19 O3 1.8(2) . . . . ?
